data_7101066
loop_
_publ_author_name
'Jonathan Steed'
'Kirsty Anderson'
'Andres E. Goeta'
'Kirsty S. B. Hancock'

_publ_section_title
;
Unusual variations in the incidence of Z'>1 in
oxo-anion structures
;
_journal_name_full 'Chemical Communications'
_journal_paper_doi 10.1039/b602492k
_journal_year 2006
_chemical_formula_moiety 'C6 H10 N2, (H2 P O4)2'
_chemical_formula_sum 'C6 H14 N2 O8 P2'
_chemical_formula_weight 304.13
_space_group_IT_number 2
_symmetry_cell_setting triclinic
_symmetry_space_group_name_Hall '-P 1'
_symmetry_space_group_name_H-M 'P -1'
_cell_angle_alpha 66.947(3)
_cell_angle_beta 73.474(4)
_cell_angle_gamma 73.262(4)
_cell_formula_units_Z 2
_cell_length_a 6.6630(2)
_cell_length_b 9.8070(6)
_cell_length_c 10.1060(6)
_cell_measurement_temperature 100(2)
_cell_volume 570.74(5)
_diffrn_ambient_temperature 100(2)
_exptl_crystal_density_diffrn 1.770
_cod_depositor_comments
;
The following automatic conversions were performed:
'_symmetry_cell_setting' value 'Triclinic' changed to 'triclinic'
according to '/home/saulius/struct/CIF-dictionaries/cif_core.dic'
dictionary named 'cif_core.dic' version 2.4.1 from 2010-06-29.

Automatic conversion script
Id: cif_fix_enum 1527 2010-12-29 10:47:43Z saulius 
;
_cod_database_code 7101066

loop_
_symmetry_equiv_pos_as_xyz
'x, y, z'
'-x, -y, -z'

loop_
_atom_site_label
_atom_site_type_symbol
_atom_site_fract_x
_atom_site_fract_y
_atom_site_fract_z
_atom_site_U_iso_or_equiv
_atom_site_adp_type
_atom_site_occupancy
_atom_site_symmetry_multiplicity
_atom_site_calc_flag
_atom_site_refinement_flags
_atom_site_disorder_assembly
_atom_site_disorder_group
P1 P 0.72351(6) 0.74759(5) 0.99978(5) 0.00950(13) Uani 1 1 d . . .
P2 P 0.83287(6) 0.40615(5) 0.72273(5) 0.01068(14) Uani 1 1 d . . .
O1 O 0.87826(18) 0.66158(14) 0.89389(14) 0.0135(3) Uani 1 1 d . . .
O2 O 0.69312(19) 0.62571(14) 1.15761(13) 0.0142(3) Uani 1 1 d . . .
O3 O 0.50376(18) 0.80216(14) 0.96075(13) 0.0127(3) Uani 1 1 d . . .
O4 O 0.83458(18) 0.86326(14) 0.99345(13) 0.0139(3) Uani 1 1 d . . .
O5 O 0.72216(19) 0.49539(14) 0.82450(14) 0.0162(3) Uani 1 1 d . . .
O6 O 0.80294(19) 0.23765(14) 0.80394(14) 0.0142(3) Uani 1 1 d . . .
O7 O 1.07095(18) 0.39978(15) 0.66866(13) 0.0164(3) Uani 1 1 d . . .
O8 O 0.72074(19) 0.46591(16) 0.58841(15) 0.0173(3) Uani 1 1 d . . .
N1 N 0.1635(2) 0.98689(18) 0.82072(17) 0.0120(3) Uani 1 1 d . . .
N2 N 0.3148(2) 0.68048(17) 0.82906(17) 0.0124(3) Uani 1 1 d . . .
C1 C 0.2221(2) 0.95205(19) 0.68540(18) 0.0109(3) Uani 1 1 d . . .
C2 C 0.2931(2) 0.80309(19) 0.68945(19) 0.0108(3) Uani 1 1 d . . .
C3 C 0.3413(3) 0.7681(2) 0.5622(2) 0.0148(4) Uani 1 1 d . . .
H3 H 0.3870 0.6659 0.5656 0.018 Uiso 1 1 calc R . .
C4 C 0.3219(3) 0.8843(2) 0.4299(2) 0.0170(4) Uani 1 1 d . . .
H4 H 0.3542 0.8614 0.3422 0.020 Uiso 1 1 calc R . .
C5 C 0.2557(3) 1.0338(2) 0.4246(2) 0.0168(4) Uani 1 1 d . . .
H5 H 0.2453 1.1127 0.3333 0.020 Uiso 1 1 calc R . .
C6 C 0.2045(3) 1.0682(2) 0.5527(2) 0.0140(4) Uani 1 1 d . . .
H6A H 0.1578 1.1704 0.5494 0.017 Uiso 1 1 calc R . .
H1 H 0.823(5) 0.600(3) 0.876(3) 0.055(9) Uiso 1 1 d . . .
H2 H 0.782(5) 0.619(3) 1.212(3) 0.049(8) Uiso 1 1 d . . .
H6 H 0.696(4) 0.227(3) 0.875(3) 0.038(7) Uiso 1 1 d . . .
H8 H 0.791(4) 0.510(3) 0.508(3) 0.039(8) Uiso 1 1 d . . .
H11 H 0.271(4) 0.959(2) 0.868(2) 0.017(5) Uiso 1 1 d . . .
H12 H 0.118(4) 1.086(3) 0.804(2) 0.022(6) Uiso 1 1 d . . .
H13 H 0.050(4) 0.936(3) 0.887(3) 0.032(6) Uiso 1 1 d . . .
H21 H 0.361(4) 0.709(3) 0.884(3) 0.028(6) Uiso 1 1 d . . .
H22 H 0.190(4) 0.651(3) 0.870(3) 0.026(6) Uiso 1 1 d . . .
H23 H 0.411(4) 0.599(3) 0.816(3) 0.039(7) Uiso 1 1 d . . .

loop_
_atom_site_aniso_label
_atom_site_aniso_U_11
_atom_site_aniso_U_22
_atom_site_aniso_U_33
_atom_site_aniso_U_23
_atom_site_aniso_U_13
_atom_site_aniso_U_12
P1 0.0097(2) 0.0101(2) 0.0098(2) -0.00353(17) -0.00307(15) -0.00217(15)
P2 0.0087(2) 0.0130(2) 0.0109(2) -0.00531(17) -0.00241(15) -0.00063(15)
O1 0.0113(6) 0.0157(6) 0.0170(6) -0.0098(5) -0.0021(5) -0.0025(5)
O2 0.0160(6) 0.0166(6) 0.0107(6) -0.0003(5) -0.0062(5) -0.0068(5)
O3 0.0110(5) 0.0144(6) 0.0130(6) -0.0044(5) -0.0046(4) -0.0011(4)
O4 0.0155(6) 0.0152(6) 0.0144(6) -0.0067(5) -0.0020(5) -0.0067(5)
O5 0.0149(6) 0.0183(7) 0.0205(7) -0.0133(6) 0.0000(5) -0.0042(5)
O6 0.0137(6) 0.0118(6) 0.0145(6) -0.0049(5) -0.0016(5) 0.0007(5)
O7 0.0102(6) 0.0271(7) 0.0112(6) -0.0060(5) -0.0020(4) -0.0032(5)
O8 0.0128(6) 0.0234(7) 0.0123(7) 0.0004(5) -0.0049(5) -0.0055(5)
N1 0.0130(7) 0.0114(8) 0.0127(7) -0.0061(6) -0.0038(6) 0.0002(6)
N2 0.0117(7) 0.0104(7) 0.0154(8) -0.0046(6) -0.0040(6) -0.0010(6)
C1 0.0082(7) 0.0138(8) 0.0121(8) -0.0052(7) -0.0023(6) -0.0025(6)
C2 0.0089(7) 0.0115(8) 0.0125(8) -0.0039(7) -0.0030(6) -0.0019(6)
C3 0.0125(8) 0.0181(9) 0.0187(9) -0.0109(7) -0.0023(6) -0.0042(6)
C4 0.0131(8) 0.0286(10) 0.0142(9) -0.0109(8) -0.0026(6) -0.0062(7)
C5 0.0123(8) 0.0246(10) 0.0112(8) -0.0009(7) -0.0035(6) -0.0064(7)
C6 0.0102(7) 0.0130(8) 0.0165(9) -0.0026(7) -0.0036(6) -0.0013(6)

loop_
_geom_bond_atom_site_label_1
_geom_bond_atom_site_label_2
_geom_bond_distance
_geom_bond_site_symmetry_2
_geom_bond_publ_flag
P1 O4 1.4961(12) . ?
P1 O3 1.5159(12) . ?
P1 O2 1.5736(13) . ?
P1 O1 1.5806(13) . ?
P2 O5 1.5064(13) . ?
P2 O7 1.5151(12) . ?
P2 O8 1.5640(13) . ?
P2 O6 1.5743(13) . ?
N1 C1 1.458(2) . ?
N2 C2 1.464(2) . ?
C1 C6 1.388(2) . ?
C1 C2 1.388(2) . ?
C2 C3 1.386(2) . ?
C3 C4 1.387(3) . ?
C4 C5 1.387(3) . ?
C5 C6 1.389(3) . ?

loop_
_cod_related_entry_id
_cod_related_entry_database
_cod_related_entry_code
1 ChemSpider 21138778
